data_2108903
loop_
_publ_author_name
'Garkul, Ilia'
'Zadesenets, Andrey'
'Filatov, Evgeny'
'Baidina, Iraida'
'Tkachev, Sergey'
'Samsonenko, Denis'
'Korenev, Sergey'

_publ_section_title
;
 Oxonium <i>trans</i>-bis(oxalato)rhodate and related sodium salts: a rare
 example of crystalline complex acid
;
_journal_issue 6
_journal_name_full 'Acta Crystallographica Section B'
_journal_page_first 1048
_journal_page_last 1054
_journal_paper_doi 10.1107/S205252062101115X
_journal_volume 77
_journal_year 2021
_chemical_formula_sum 'C4 H8 Na O12 Rh'
_chemical_formula_weight 374.00
_space_group_crystal_system triclinic
_space_group_IT_number 2
_space_group_name_Hall '-P 1'
_space_group_name_H-M_alt 'P -1'
_atom_sites_solution_hydrogens difmap
_atom_sites_solution_primary dual
_atom_sites_solution_secondary difmap
_audit_creation_method SHELXL-2018/3
_cell_angle_alpha 95.557(3)
_cell_angle_beta 98.352(3)
_cell_angle_gamma 98.065(3)
_cell_formula_units_Z 2
_cell_length_a 6.2055(3)
_cell_length_b 7.8091(3)
_cell_length_c 10.7762(4)
_cell_measurement_reflns_used 2269
_cell_measurement_temperature 295(2)
_cell_measurement_theta_max 28.38
_cell_measurement_theta_min 2.63
_cell_volume 507.88(4)
_computing_cell_refinement 'CrysAlisPro 1.171.38.46 (Rigaku OD, 2015)'
_computing_data_collection 'CrysAlisPro 1.171.38.46 (Rigaku OD, 2015)'
_computing_data_reduction 'CrysAlisPro 1.171.38.46 (Rigaku OD, 2015)'
_computing_molecular_graphics 'ShelXle (H\"ubschle, 2011)'
_computing_publication_material 'CIFTAB (Sheldrick, 2015)'
_computing_structure_refinement 'SHELXL-2018 (Sheldrick, 2015)'
_computing_structure_solution 'SHELXT-2018 (Sheldrick, 2015)'
_diffrn_ambient_temperature 295(2)
_diffrn_detector 'CCD plate'
_diffrn_detector_area_resol_mean 10.6
_diffrn_detector_type AtlasS2
_diffrn_measured_fraction_theta_full 0.998
_diffrn_measured_fraction_theta_max 0.822
_diffrn_measurement_device 'four-circle diffractometer'
_diffrn_measurement_device_type 'New Xcalibur, AtlasS2'
_diffrn_measurement_method '\w scans'
_diffrn_radiation_monochromator graphite
_diffrn_radiation_probe x-ray
_diffrn_radiation_source 'fine-focus sealed tube'
_diffrn_radiation_type MoK\a
_diffrn_radiation_wavelength 0.71073
_diffrn_reflns_av_R_equivalents 0.0257
_diffrn_reflns_av_unetI/netI 0.0454
_diffrn_reflns_Laue_measured_fraction_full 0.998
_diffrn_reflns_Laue_measured_fraction_max 0.822
_diffrn_reflns_limit_h_max 7
_diffrn_reflns_limit_h_min -7
_diffrn_reflns_limit_k_max 8
_diffrn_reflns_limit_k_min -9
_diffrn_reflns_limit_l_max 12
_diffrn_reflns_limit_l_min -13
_diffrn_reflns_number 3910
_diffrn_reflns_point_group_measured_fraction_full 0.998
_diffrn_reflns_point_group_measured_fraction_max 0.822
_diffrn_reflns_theta_full 25.500
_diffrn_reflns_theta_max 28.957
_diffrn_reflns_theta_min 1.924
_diffrn_source 'sealed X-ray tube'
_exptl_absorpt_coefficient_mu 1.791
_exptl_absorpt_correction_T_max 1.00000
_exptl_absorpt_correction_T_min 0.95703
_exptl_absorpt_correction_type multi-scan
_exptl_absorpt_process_details
;
CrysAlisPro 1.171.38.46 (Rigaku Oxford Diffraction, 2015)
Empirical absorption correction using spherical harmonics,
implemented in SCALE3 ABSPACK scaling algorithm.
;
_exptl_crystal_colour orange
_exptl_crystal_density_diffrn 2.446
_exptl_crystal_description plate
_exptl_crystal_F_000 368
_exptl_crystal_size_max 0.19
_exptl_crystal_size_mid 0.17
_exptl_crystal_size_min 0.05
_refine_diff_density_max 0.515
_refine_diff_density_min -0.736
_refine_diff_density_rms 0.106
_refine_ls_extinction_method none
_refine_ls_goodness_of_fit_ref 1.056
_refine_ls_hydrogen_treatment refxyz
_refine_ls_matrix_type full
_refine_ls_number_parameters 187
_refine_ls_number_reflns 2214
_refine_ls_number_restraints 13
_refine_ls_restrained_S_all 1.056
_refine_ls_R_factor_all 0.0307
_refine_ls_R_factor_gt 0.0267
_refine_ls_shift/su_max 0.001
_refine_ls_shift/su_mean 0.000
_refine_ls_structure_factor_coef Fsqd
_refine_ls_weighting_details 'w=1/[\s^2^(Fo^2^)+(0.0217P)^2^+0.0121P] where P=(Fo^2^+2Fc^2^)/3'
_refine_ls_weighting_scheme calc
_refine_ls_wR_factor_gt 0.0570
_refine_ls_wR_factor_ref 0.0591
_reflns_Friedel_coverage 0.000
_reflns_number_gt 2024
_reflns_number_total 2214
_reflns_threshold_expression 'I > 2\s(I)'
_cod_data_source_file yh5016sup1.cif
_cod_data_source_block NaRh-2
_cod_database_code 2108903
_publcif_datablock.id {181e1b82-4d9a-40b1-87c8-764a472aabf2}

_shelx_shelxl_version_number 2018/3
_shelx_space_group_comment
;
The symmetry employed for this shelxl refinement is uniquely defined
by the following loop, which should always be used as a source of
symmetry information in preference to the above space-group names.
They are only intended as comments.
;
_shelx_estimated_absorpt_t_min 0.727
_shelx_estimated_absorpt_t_max 0.916
_publcif_info_exptl_table_max_cols 5
_publcif_info_exptl_table_use_headnotes n
_publcif_funding_html
;
;

loop_
_space_group_symop_operation_xyz
'x, y, z'
'-x, -y, -z'

loop_
_atom_site_label
_atom_site_type_symbol
_atom_site_fract_x
_atom_site_fract_y
_atom_site_fract_z
_atom_site_U_iso_or_equiv
_atom_site_adp_type
_atom_site_occupancy
_atom_site_site_symmetry_order
_atom_site_calc_flag
_atom_site_refinement_flags_posn
_atom_site_refinement_flags_adp
_atom_site_refinement_flags_occupancy
_atom_site_disorder_assembly
_atom_site_disorder_group
Rh1 Rh 0.25557(4) 0.69752(3) 0.76733(2) 0.01553(9) Uani 1 1 d . . . . .
Na1 Na 0.8339(2) 0.79886(18) 0.42497(11) 0.0340(3) Uani 1 1 d . . . . .
O1M O 0.0411(3) 0.4743(3) 0.69957(18) 0.0190(4) Uani 1 1 d D . . . .
H11M H 0.001(5) 0.431(4) 0.7628(18) 0.023 Uiso 1 1 d D U . . .
H12M H -0.063(3) 0.512(4) 0.656(2) 0.023 Uiso 1 1 d D U . . .
O2M O 0.4769(4) 0.9138(3) 0.8244(2) 0.0381(6) Uani 1 1 d D . . . .
H21M H 0.451(6) 1.015(2) 0.820(3) 0.046 Uiso 1 1 d D U . . .
H22M H 0.564(5) 0.908(4) 0.890(2) 0.046 Uiso 1 1 d D U . . .
O3M O 1.1219(4) 0.9878(3) 0.37673(19) 0.0278(5) Uani 1 1 d D . . . .
H31M H 1.102(5) 1.019(4) 0.3037(15) 0.033 Uiso 1 1 d D U . . .
H32M H 1.226(4) 0.930(4) 0.379(3) 0.033 Uiso 1 1 d D U . . .
O4M O 0.6437(4) 0.7806(3) 0.19877(19) 0.0282(5) Uani 1 1 d D . . . .
H41M H 0.538(4) 0.697(3) 0.192(3) 0.034 Uiso 1 1 d D U . . .
H42M H 0.709(4) 0.759(3) 0.136(2) 0.034 Uiso 1 1 d D U . . .
O1 O 0.2794(4) 0.6357(3) 0.94445(17) 0.0235(5) Uani 1 1 d . . . . .
O2 O 0.0049(3) 0.8111(3) 0.81852(17) 0.0206(5) Uani 1 1 d . . . . .
O3 O -0.1834(4) 0.8354(3) 0.97744(18) 0.0262(5) Uani 1 1 d . . . . .
O4 O 0.1342(4) 0.6815(3) 1.11812(18) 0.0338(6) Uani 1 1 d . . . . .
O5 O 0.5086(3) 0.5867(3) 0.71829(17) 0.0199(4) Uani 1 1 d . . . . .
O6 O 0.2343(3) 0.7660(3) 0.59134(17) 0.0209(5) Uani 1 1 d . . . . .
O7 O 0.4487(4) 0.7911(3) 0.44324(17) 0.0232(5) Uani 1 1 d . . . . .
O8 O 0.7266(3) 0.6032(2) 0.57151(17) 0.0182(4) Uani 1 1 d . . . . .
C1 C 0.1396(5) 0.6932(4) 1.0064(3) 0.0206(7) Uani 1 1 d . . . . .
C2 C -0.0311(5) 0.7882(4) 0.9304(3) 0.0189(6) Uani 1 1 d . . . . .
C3 C 0.5640(5) 0.6369(4) 0.6165(2) 0.0168(6) Uani 1 1 d . . . . .
C4 C 0.4051(5) 0.7423(4) 0.5420(3) 0.0179(6) Uani 1 1 d . . . . .

loop_
_atom_site_aniso_label
_atom_site_aniso_U_11
_atom_site_aniso_U_22
_atom_site_aniso_U_33
_atom_site_aniso_U_23
_atom_site_aniso_U_13
_atom_site_aniso_U_12
Rh1 0.01418(14) 0.01987(15) 0.01441(13) 0.00492(9) 0.00346(9) 0.00590(10)
Na1 0.0302(8) 0.0414(8) 0.0342(7) 0.0104(6) 0.0155(6) 0.0038(6)
O1M 0.0169(11) 0.0229(12) 0.0184(11) 0.0076(8) 0.0032(8) 0.0038(9)
O2M 0.0284(15) 0.0218(13) 0.0575(16) 0.0036(11) -0.0142(12) 0.0041(11)
O3M 0.0282(14) 0.0334(14) 0.0265(12) 0.0144(10) 0.0059(10) 0.0122(11)
O4M 0.0301(15) 0.0302(13) 0.0273(12) 0.0067(9) 0.0112(10) 0.0059(10)
O1 0.0243(13) 0.0321(13) 0.0174(10) 0.0084(8) 0.0026(9) 0.0121(10)
O2 0.0210(12) 0.0279(12) 0.0163(10) 0.0037(8) 0.0057(8) 0.0119(9)
O3 0.0206(12) 0.0392(14) 0.0215(11) 0.0024(9) 0.0084(9) 0.0100(10)
O4 0.0369(15) 0.0494(15) 0.0178(11) 0.0133(10) 0.0079(10) 0.0064(12)
O5 0.0166(12) 0.0266(12) 0.0209(10) 0.0080(8) 0.0073(8) 0.0100(9)
O6 0.0177(12) 0.0306(12) 0.0200(10) 0.0115(8) 0.0073(8) 0.0124(9)
O7 0.0240(13) 0.0304(12) 0.0199(11) 0.0109(8) 0.0086(9) 0.0099(10)
O8 0.0149(11) 0.0213(11) 0.0201(10) 0.0042(8) 0.0046(8) 0.0062(9)
C1 0.0207(17) 0.0229(17) 0.0174(15) 0.0061(11) 0.0004(12) 0.0012(13)
C2 0.0197(17) 0.0174(15) 0.0186(15) -0.0003(11) 0.0034(12) 0.0007(13)
C3 0.0168(16) 0.0157(15) 0.0170(14) -0.0012(10) 0.0006(11) 0.0035(12)
C4 0.0184(16) 0.0181(15) 0.0181(15) 0.0034(11) 0.0030(12) 0.0055(12)

loop_
_atom_type_symbol
_atom_type_description
_atom_type_scat_dispersion_real
_atom_type_scat_dispersion_imag
_atom_type_scat_source
C C 0.0033 0.0016 'International Tables Vol C Tables 4.2.6.8 and 6.1.1.4'
H H 0.0000 0.0000 'International Tables Vol C Tables 4.2.6.8 and 6.1.1.4'
O O 0.0106 0.0060 'International Tables Vol C Tables 4.2.6.8 and 6.1.1.4'
Rh Rh -1.1178 0.9187 'International Tables Vol C Tables 4.2.6.8 and 6.1.1.4'
Na Na 0.0362 0.0249 'International Tables Vol C Tables 4.2.6.8 and 6.1.1.4'

loop_
_geom_angle_atom_site_label_1
_geom_angle_atom_site_label_2
_geom_angle_atom_site_label_3
_geom_angle
_geom_angle_site_symmetry_1
_geom_angle_site_symmetry_3
_geom_angle_publ_flag
O2M Rh1 O1M 176.23(9) . . ?
O2M Rh1 O2 93.06(10) . . ?
O2M Rh1 O5 86.17(10) . . ?
O2M Rh1 O6 87.82(10) . . ?
O1 Rh1 O1M 91.82(8) . . ?
O1 Rh1 O2M 90.84(10) . . ?
O1 Rh1 O2 82.14(8) . . ?
O1 Rh1 O5 97.47(8) . . ?
O1 Rh1 O6 178.53(8) . . ?
O2 Rh1 O1M 89.95(9) . . ?
O5 Rh1 O1M 90.84(8) . . ?
O5 Rh1 O2 179.14(8) . . ?
O5 Rh1 O6 83.03(8) . . ?
O6 Rh1 O1M 89.54(8) . . ?
O6 Rh1 O2 97.34(8) . . ?
Na1 Na1 H32M 53.7(6) 2_776 . ?
O1M Na1 Na1 128.76(8) 2_666 2_776 ?
O1M Na1 H32M 77.3(6) 2_666 . ?
O1M Na1 O6 79.17(7) 2_666 1_655 ?
O1M Na1 C3 104.19(8) 2_666 . ?
O1M Na1 C4 118.98(8) 2_666 . ?
O3M Na1 Na1 39.58(6) 2_776 2_776 ?
O3M Na1 Na1 44.46(6) . 2_776 ?
O3M Na1 O1M 91.83(8) . 2_666 ?
O3M Na1 O1M 149.32(9) 2_776 2_666 ?
O3M Na1 O3M 84.04(9) . 2_776 ?
O3M Na1 H32M 17.9(4) . . ?
O3M Na1 H32M 91.4(6) 2_776 . ?
O3M Na1 O4M 88.89(8) . . ?
O3M Na1 O6 70.68(7) 2_776 1_655 ?
O3M Na1 O6 71.42(8) . 1_655 ?
O3M Na1 O7 139.07(10) . . ?
O3M Na1 O8 144.52(9) . . ?
O3M Na1 C3 70.27(8) 2_776 . ?
O3M Na1 C3 151.77(9) . . ?
O3M Na1 C4 71.21(8) 2_776 . ?
O3M Na1 C4 149.00(9) . . ?
O4M Na1 Na1 119.52(8) . 2_776 ?
O4M Na1 O1M 74.20(7) . 2_666 ?
O4M Na1 O3M 135.83(9) . 2_776 ?
O4M Na1 H32M 94.9(6) . . ?
O4M Na1 O6 146.23(9) . 1_655 ?
O4M Na1 C3 117.58(9) . . ?
O4M Na1 C4 95.93(9) . . ?
O6 Na1 Na1 64.08(6) 1_655 2_776 ?
O6 Na1 H32M 58.7(5) 1_655 . ?
O6 Na1 C3 88.69(7) 1_655 . ?
O6 Na1 C4 115.20(8) 1_655 . ?
O7 Na1 Na1 112.09(8) . 2_776 ?
O7 Na1 O1M 119.14(9) . 2_666 ?
O7 Na1 O3M 81.18(8) . 2_776 ?
O7 Na1 H32M 156.9(4) . . ?
O7 Na1 O4M 76.13(8) . . ?
O7 Na1 O6 136.19(8) . 1_655 ?
O7 Na1 C3 49.66(7) . . ?
O7 Na1 C4 21.24(7) . . ?
O8 Na1 Na1 113.47(7) . 2_776 ?
O8 Na1 O1M 86.35(7) . 2_666 ?
O8 Na1 O3M 79.91(8) . 2_776 ?
O8 Na1 H32M 131.4(5) . . ?
O8 Na1 O4M 124.22(9) . . ?
O8 Na1 O6 73.45(7) . 1_655 ?
O8 Na1 O7 68.98(8) . . ?
O8 Na1 C3 21.45(7) . . ?
O8 Na1 C4 49.70(7) . . ?
C3 Na1 Na1 109.07(7) . 2_776 ?
C3 Na1 H32M 146.9(6) . . ?
C3 Na1 C4 29.08(7) . . ?
C4 Na1 Na1 108.80(7) . 2_776 ?
C4 Na1 H32M 162.4(6) . . ?
Rh1 O1M Na1 122.09(10) . 2_666 ?
Rh1 O1M H11M 107(2) . . ?
Rh1 O1M H12M 103(2) . . ?
Na1 O1M H11M 102(2) 2_666 . ?
Na1 O1M H12M 112(2) 2_666 . ?
H11M O1M H12M 112(2) . . ?
Rh1 O2M H21M 125(2) . . ?
Rh1 O2M H22M 114(2) . . ?
H21M O2M H22M 111(2) . . ?
Na1 O3M Na1 95.96(9) . 2_776 ?
Na1 O3M H31M 115(2) . . ?
Na1 O3M H31M 122(2) 2_776 . ?
Na1 O3M H32M 104(2) . . ?
Na1 O3M H32M 111(2) 2_776 . ?
H31M O3M H32M 106(2) . . ?
Na1 O4M H41M 104(2) . . ?
Na1 O4M H42M 122(2) . . ?
H41M O4M H42M 106(2) . . ?
C1 O1 Rh1 113.96(18) . . ?
C2 O2 Rh1 113.72(18) . . ?
C3 O5 Rh1 111.54(17) . . ?
Rh1 O6 Na1 126.56(9) . 1_455 ?
C4 O6 Rh1 111.93(17) . . ?
C4 O6 Na1 118.36(16) . 1_455 ?
C4 O7 Na1 112.74(19) . . ?
C3 O8 Na1 113.01(18) . . ?
O1 C1 C2 115.4(2) . . ?
O4 C1 O1 125.0(3) . . ?
O4 C1 C2 119.6(3) . . ?
O2 C2 C1 114.5(3) . . ?
O3 C2 O2 124.8(3) . . ?
O3 C2 C1 120.7(2) . . ?
O5 C3 Na1 162.3(2) . . ?
O5 C3 C4 116.3(2) . . ?
O8 C3 Na1 45.53(14) . . ?
O8 C3 O5 125.3(3) . . ?
O8 C3 C4 118.4(2) . . ?
C4 C3 Na1 75.69(16) . . ?
O6 C4 Na1 163.7(2) . . ?
O6 C4 C3 115.1(2) . . ?
O7 C4 Na1 46.01(15) . . ?
O7 C4 O6 126.0(3) . . ?
O7 C4 C3 118.9(3) . . ?
C3 C4 Na1 75.23(16) . . ?

loop_
_geom_bond_atom_site_label_1
_geom_bond_atom_site_label_2
_geom_bond_distance
_geom_bond_site_symmetry_2
_geom_bond_publ_flag
Rh1 O1M 2.040(2) . yes
Rh1 O2M 2.005(2) . yes
Rh1 O1 2.0037(19) . yes
Rh1 O2 2.013(2) . yes
Rh1 O5 2.007(2) . yes
Rh1 O6 2.0109(18) . yes
Na1 Na1 3.601(3) 2_776 ?
Na1 O1M 2.677(2) 2_666 yes
Na1 O3M 2.307(3) . yes
Na1 O3M 2.536(2) 2_776 yes
Na1 H32M 2.64(3) . ?
Na1 O4M 2.531(3) . yes
Na1 O6 2.903(2) 1_655 yes
Na1 O7 2.419(3) . yes
Na1 O8 2.400(2) . yes
Na1 C3 3.095(3) . ?
Na1 C4 3.101(3) . ?
O1M H11M 0.843(10) . ?
O1M H12M 0.843(10) . ?
O2M H21M 0.833(9) . ?
O2M H22M 0.836(10) . ?
O3M H31M 0.844(10) . ?
O3M H32M 0.838(10) . ?
O4M H41M 0.849(10) . ?
O4M H42M 0.852(10) . ?
O1 C1 1.273(4) . ?
O2 C2 1.283(3) . ?
O3 C2 1.219(4) . ?
O4 C1 1.221(3) . ?
O5 C3 1.277(3) . ?
O6 C4 1.281(3) . ?
O7 C4 1.219(3) . ?
O8 C3 1.230(3) . ?
C1 C2 1.558(4) . ?
C3 C4 1.556(4) . ?

loop_
_publcif_info_tables.block_id
_publcif_info_tables.reference_item
{7243f9a5-1d7c-4548-ab8d-f8cd242d8136} '_publcif_info_datablock.publ_exptl'
{7243f9a5-1d7c-4548-ab8d-f8cd242d8136} '_geom_hbond_atom_site_label_D'
{181e1b82-4d9a-40b1-87c8-764a472aabf2} '_geom_bond_atom_site_label_1'

loop_
_publcif_info_cif.paper_type
CB

loop_
_publcif_info_datablock.id
_publcif_info_datablock.publ_exptl
_publcif_info_datablock.publ_geom
_publcif_info_datablock.structure
{7243f9a5-1d7c-4548-ab8d-f8cd242d8136} y y y
{ffbded9b-fb91-462b-a3ca-93c3f3fc7256} y y y
{c5f56b33-ec02-4492-8bc1-214dcdc4e2cb} y y y
{181e1b82-4d9a-40b1-87c8-764a472aabf2} y y y

loop_
_publcif_info_exptl_table_extra_item
sin_theta_over_lambda_max

loop_
_publcif_info_exptl_table_header_item
?

_cod_database_fobs_code 2108903
